data_2102486
loop_
_publ_author_name
'Ch\;eci\'nska,  Lilianna '
'F\'abi\'an, L\'aszl\'o'
'Kudzin, Zbigniew H. '

_publ_section_title
;
 Structural studies of (<i>N</i>-phenylthioureidoalkyl- and
 -aryl)phosphonates
;
_journal_date_accepted 2004-02-04
_journal_date_recd_electronic 2003-11-30
_journal_issue 2
_journal_name_full 'Acta Crystallographica Section B'
_journal_page_first 211
_journal_page_last 218
_journal_paper_category FA
_journal_paper_doi 10.1107/S0108768104002770
_journal_volume 60
_journal_year 2004
_chemical_formula_moiety 'C26 H23 N2 O3 P S'
_chemical_formula_sum 'C26 H23 N2 O3 P S'
_chemical_formula_weight 474.49
_chemical_name_systematic
;
  diphenyl [1-(3-phenylthioureido)benzyl]phosphonate
;
_space_group_IT_number 2
_symmetry_cell_setting triclinic
_symmetry_space_group_name_Hall '-P 1'
_symmetry_space_group_name_H-M 'P -1'
_atom_sites_solution_hydrogens mixed
_atom_sites_solution_primary direct
_atom_sites_solution_secondary direct
_audit_creation_method SHELXL-97
_cell_angle_alpha 96.660(10)
_cell_angle_beta 104.450(10)
_cell_angle_gamma 99.840(10)
_cell_formula_units_Z 2
_cell_length_a 9.9530(10)
_cell_length_b 10.0460(10)
_cell_length_c 12.7010(10)
_cell_measurement_reflns_used 22
_cell_measurement_temperature 293(2)
_cell_measurement_theta_max 29.47
_cell_measurement_theta_min 22.59
_cell_volume 1194.8(2)
_computing_cell_refinement 'MSC/AFC Diffractometer Control Software (1989a)'
_computing_data_collection 'MSC/AFC Diffractometer Control Software (1989a)'
_computing_data_reduction 'TEXSAN (1989b)'
_computing_molecular_graphics 'PLATON (Spek, 1998)'
_computing_publication_material 'PARST97 (Nardelli, 1996)'
_computing_structure_refinement 'SHELXL-97 (Sheldrick, 1997)'
_computing_structure_solution 'SHELXS-86 (Sheldrick, 1990)'
_diffrn_ambient_temperature 293(2)
_diffrn_measured_fraction_theta_full 0.970
_diffrn_measured_fraction_theta_max 0.970
_diffrn_measurement_device_type 'AFC5S Rigaku'
_diffrn_measurement_method '\w '
_diffrn_radiation_monochromator graphite
_diffrn_radiation_source 'fine-focus sealed tube'
_diffrn_radiation_type CuK\a
_diffrn_radiation_wavelength 1.54178
_diffrn_reflns_av_R_equivalents 0.0187
_diffrn_reflns_av_sigmaI/netI 0.1114
_diffrn_reflns_limit_h_max 11
_diffrn_reflns_limit_h_min -11
_diffrn_reflns_limit_k_max 12
_diffrn_reflns_limit_k_min -11
_diffrn_reflns_limit_l_max 15
_diffrn_reflns_limit_l_min -15
_diffrn_reflns_number 4431
_diffrn_reflns_theta_full 67.50
_diffrn_reflns_theta_max 67.50
_diffrn_reflns_theta_min 3.64
_diffrn_standards_decay_% <2
_diffrn_standards_interval_count 150
_diffrn_standards_number 3
_exptl_absorpt_coefficient_mu 2.086
_exptl_absorpt_correction_T_max 0.83610
_exptl_absorpt_correction_T_min 0.67483
_exptl_absorpt_correction_type analytical
_exptl_absorpt_process_details '(De Meulenaer & Tompa, 1965)'
_exptl_crystal_colour Colourless
_exptl_crystal_density_diffrn 1.319
_exptl_crystal_density_meas ?
_exptl_crystal_density_method .
_exptl_crystal_description Plate
_exptl_crystal_F_000 496
_exptl_crystal_size_max 0.2
_exptl_crystal_size_mid 0.2
_exptl_crystal_size_min 0.1
_refine_diff_density_max 0.193
_refine_diff_density_min -0.228
_refine_ls_extinction_coef 0.0060(3)
_refine_ls_extinction_expression Fc^*^=kFc[1+0.001xFc^2^\l^3^/sin(2\q)]^-1/4^
_refine_ls_extinction_method SHELXL
_refine_ls_goodness_of_fit_ref 0.999
_refine_ls_hydrogen_treatment mixed
_refine_ls_matrix_type full
_refine_ls_number_parameters 307
_refine_ls_number_reflns 4169
_refine_ls_number_restraints 8
_refine_ls_restrained_S_all 1.019
_refine_ls_R_factor_all 0.0986
_refine_ls_R_factor_gt 0.0380
_refine_ls_shift/su_max 0.000
_refine_ls_shift/su_mean 0.000
_refine_ls_structure_factor_coef Fsqd
_refine_ls_weighting_details
; calc
 [1.00000exp(3.00(sin\q/\l)^2^)]/
 [\s^2^(Fo^2^)+0.0000*P+(0.0290P)^2^]
 where P = 0.33333Fo^2^ + 0.66667Fc^2^
;
_refine_ls_weighting_scheme calc
_refine_ls_wR_factor_gt 0.0819
_refine_ls_wR_factor_ref 0.0903
_reflns_number_gt 2147
_reflns_number_total 4169
_reflns_threshold_expression >2\s(I)
_cod_data_source_file de5004.cif
_cod_data_source_block II
_cod_depositor_comments
;
The following automatic conversions were performed:
'_symmetry_cell_setting' value 'Triclinic' changed to 'triclinic'
according to '/home/saulius/struct/CIF-dictionaries/cif_core.dic'
dictionary named 'cif_core.dic' version 2.4.1 from 2010-06-29.

Automatic conversion script
Id: cif_fix_enum 1527 2010-12-29 10:47:43Z saulius 

The following automatic conversions were performed:

'_symmetry_cell_setting' value 'Triclinic' changed to 'triclinic'
according to /home/saulius/struct/CIF-dictionaries/cif_core.dic
dictionary named 'cif_core.dic' version 2.4.1 from 2010-06-29.

Automatic conversion script
Id: cif_fix_values 1715 2011-07-08 13:25:40Z adriana 
;
_cod_database_code 2102486
_cod_database_fobs_code 2102486

loop_
_symmetry_equiv_pos_as_xyz
'x, y, z'
'-x, -y, -z'

loop_
_atom_site_label
_atom_site_fract_x
_atom_site_fract_y
_atom_site_fract_z
_atom_site_U_iso_or_equiv
_atom_site_adp_type
_atom_site_calc_flag
_atom_site_refinement_flags
_atom_site_occupancy
_atom_site_type_symbol
S1 0.42318(8) 0.35393(8) 0.18474(6) 0.0552(2) Uani d . 1 S
C1 0.2577(3) 0.2655(3) 0.1562(2) 0.0434(7) Uani d . 1 C
N1 0.1930(3) 0.2320(3) 0.23379(18) 0.0532(6) Uani d D 1 N
H1 0.117(3) 0.170(3) 0.206(2) 0.086(12) Uiso d D 1 H
N2 0.1737(3) 0.2185(3) 0.05246(18) 0.0515(6) Uani d D 1 N
H2 0.096(3) 0.167(3) 0.046(2) 0.081(12) Uiso d D 1 H
C2 0.2215(3) 0.2261(3) -0.0465(2) 0.0479(7) Uani d . 1 C
H201 0.3243 0.2610 -0.0216 0.057 Uiso calc R 1 H
C41 0.1596(3) 0.3245(3) -0.1180(2) 0.0488(7) Uani d . 1 C
C42 0.2302(4) 0.3774(3) -0.1895(2) 0.0681(9) Uani d . 1 C
H42 0.3126 0.3491 -0.1955 0.082 Uiso calc R 1 H
C43 0.1817(4) 0.4708(4) -0.2518(3) 0.0806(11) Uani d . 1 C
H43 0.2311 0.5052 -0.2994 0.097 Uiso calc R 1 H
C44 0.0609(4) 0.5134(4) -0.2442(3) 0.0809(11) Uani d . 1 C
H44 0.0275 0.5765 -0.2867 0.097 Uiso calc R 1 H
C45 -0.0106(4) 0.4630(4) -0.1739(3) 0.0956(13) Uani d . 1 C
H45 -0.0925 0.4925 -0.1679 0.115 Uiso calc R 1 H
C46 0.0386(3) 0.3676(4) -0.1112(3) 0.0773(10) Uani d . 1 C
H46 -0.0115 0.3328 -0.0641 0.093 Uiso calc R 1 H
P1 0.19360(8) 0.05058(8) -0.11229(6) 0.0506(2) Uani d . 1 P
O1 0.05553(19) -0.03446(19) -0.11845(14) 0.0566(5) Uani d . 1 O
O2 0.2266(2) 0.06605(19) -0.22583(14) 0.0612(6) Uani d . 1 O
O3 0.3242(2) -0.0014(2) -0.04599(16) 0.0637(6) Uani d . 1 O
C11 0.2629(3) 0.2483(3) 0.3487(2) 0.0521(7) Uani d . 1 C
C12 0.2855(4) 0.1331(4) 0.3931(3) 0.0753(10) Uani d . 1 C
H12 0.2592 0.0474 0.3486 0.090 Uiso calc R 1 H
C13 0.3482(4) 0.1469(5) 0.5051(3) 0.1023(15) Uani d . 1 C
H13 0.3642 0.0697 0.5361 0.123 Uiso calc R 1 H
C14 0.3869(4) 0.2723(6) 0.5703(3) 0.1088(18) Uani d . 1 C
H14 0.4284 0.2802 0.6456 0.131 Uiso calc R 1 H
C15 0.3648(4) 0.3861(5) 0.5256(3) 0.0952(13) Uani d . 1 C
H15 0.3922 0.4718 0.5702 0.114 Uiso calc R 1 H
C16 0.3015(3) 0.3744(3) 0.4136(2) 0.0693(9) Uani d . 1 C
H16 0.2854 0.4518 0.3829 0.083 Uiso calc R 1 H
C21 0.2082(3) -0.0483(3) -0.3075(2) 0.0548(8) Uani d . 1 C
C22 0.0815(4) -0.0869(4) -0.3868(3) 0.0732(10) Uani d . 1 C
H22 0.0075 -0.0426 -0.3840 0.088 Uiso calc R 1 H
C23 0.0654(4) -0.1934(4) -0.4717(3) 0.0915(12) Uani d . 1 C
H23 -0.0199 -0.2210 -0.5267 0.110 Uiso calc R 1 H
C24 0.1753(5) -0.2579(4) -0.4745(3) 0.0959(13) Uani d . 1 C
H24 0.1644 -0.3291 -0.5317 0.115 Uiso calc R 1 H
C25 0.3000(4) -0.2188(4) -0.3944(3) 0.0837(11) Uani d . 1 C
H25 0.3738 -0.2635 -0.3972 0.100 Uiso calc R 1 H
C26 0.3183(3) -0.1131(3) -0.3088(2) 0.0656(9) Uani d . 1 C
H26 0.4034 -0.0867 -0.2533 0.079 Uiso calc R 1 H
C31 0.3225(3) -0.1048(3) 0.0186(2) 0.0526(7) Uani d D 1 C
C32 0.3441(4) -0.2300(3) -0.0224(3) 0.0755(10) Uani d D 1 C
H32 0.3502 -0.2481 -0.0944 0.091 Uiso calc R 1 H
C33 0.3566(4) -0.3286(3) 0.0448(2) 0.0800(11) Uani d D 1 C
H33 0.3713 -0.4133 0.0176 0.096 Uiso calc R 1 H
C34 0.3475(3) -0.3036(3) 0.1515(2) 0.0736(10) Uani d D 1 C
H34 0.3556 -0.3706 0.1962 0.088 Uiso calc R 1 H
C35 0.3262(5) -0.1772(3) 0.1907(3) 0.1026(14) Uani d D 1 C
H35 0.3204 -0.1591 0.2627 0.123 Uiso calc R 1 H
C36 0.3132(4) -0.0769(3) 0.1250(2) 0.0889(12) Uani d D 1 C
H36 0.2984 0.0078 0.1521 0.107 Uiso calc R 1 H

loop_
_atom_site_aniso_label
_atom_site_aniso_U_11
_atom_site_aniso_U_22
_atom_site_aniso_U_33
_atom_site_aniso_U_12
_atom_site_aniso_U_13
_atom_site_aniso_U_23
S1 0.0522(5) 0.0564(5) 0.0503(4) 0.0032(4) 0.0088(4) 0.0050(4)
C1 0.0455(17) 0.0445(16) 0.0377(14) 0.0113(13) 0.0058(12) 0.0066(12)
N1 0.0537(16) 0.0625(17) 0.0371(13) 0.0002(14) 0.0104(12) 0.0054(12)
N2 0.0492(16) 0.0641(17) 0.0366(13) 0.0042(14) 0.0093(12) 0.0063(12)
C2 0.0482(17) 0.0558(18) 0.0387(15) 0.0091(14) 0.0113(13) 0.0077(13)
C41 0.0521(18) 0.0516(18) 0.0406(15) 0.0092(15) 0.0105(13) 0.0064(13)
C42 0.080(2) 0.072(2) 0.068(2) 0.0296(19) 0.0318(18) 0.0279(19)
C43 0.105(3) 0.080(3) 0.076(2) 0.030(2) 0.042(2) 0.037(2)
C44 0.090(3) 0.083(3) 0.073(2) 0.029(2) 0.014(2) 0.031(2)
C45 0.082(3) 0.118(4) 0.116(3) 0.052(3) 0.039(2) 0.064(3)
C46 0.071(2) 0.097(3) 0.083(2) 0.031(2) 0.0315(19) 0.047(2)
P1 0.0520(5) 0.0547(5) 0.0442(4) 0.0090(4) 0.0133(4) 0.0068(4)
O1 0.0473(12) 0.0625(13) 0.0517(12) -0.0036(10) 0.0121(9) 0.0023(10)
O2 0.0854(15) 0.0561(13) 0.0467(11) 0.0119(11) 0.0302(11) 0.0043(10)
O3 0.0494(12) 0.0654(14) 0.0813(15) 0.0161(11) 0.0154(10) 0.0314(12)
C11 0.0557(18) 0.062(2) 0.0370(15) 0.0095(16) 0.0124(13) 0.0078(14)
C12 0.098(3) 0.079(2) 0.062(2) 0.031(2) 0.030(2) 0.0263(19)
C13 0.109(3) 0.155(5) 0.071(3) 0.060(3) 0.035(3) 0.061(3)
C14 0.084(3) 0.200(6) 0.044(2) 0.034(4) 0.014(2) 0.028(3)
C15 0.095(3) 0.123(4) 0.049(2) -0.002(3) 0.015(2) -0.015(2)
C16 0.080(2) 0.072(2) 0.0486(18) 0.0083(19) 0.0137(17) 0.0002(17)
C21 0.067(2) 0.0546(19) 0.0465(17) 0.0156(17) 0.0210(15) 0.0068(15)
C22 0.067(2) 0.085(3) 0.066(2) 0.022(2) 0.0147(18) 0.005(2)
C23 0.089(3) 0.099(3) 0.065(2) 0.007(2) 0.000(2) -0.004(2)
C24 0.137(4) 0.080(3) 0.066(2) 0.029(3) 0.025(3) -0.008(2)
C25 0.109(3) 0.083(3) 0.078(3) 0.048(2) 0.039(2) 0.017(2)
C26 0.073(2) 0.073(2) 0.0565(19) 0.0268(19) 0.0201(17) 0.0126(17)
C31 0.0459(17) 0.0489(19) 0.0618(19) 0.0108(14) 0.0109(14) 0.0122(15)
C32 0.097(3) 0.060(2) 0.072(2) 0.025(2) 0.026(2) 0.0058(19)
C33 0.094(3) 0.050(2) 0.092(3) 0.0206(19) 0.016(2) 0.008(2)
C34 0.077(2) 0.060(2) 0.079(2) 0.0158(19) 0.008(2) 0.0211(19)
C35 0.173(4) 0.084(3) 0.068(2) 0.061(3) 0.036(3) 0.025(2)
C36 0.150(4) 0.064(2) 0.064(2) 0.053(2) 0.028(2) 0.0175(19)

loop_
_atom_type_symbol
_atom_type_description
_atom_type_scat_dispersion_real
_atom_type_scat_dispersion_imag
_atom_type_scat_source
C C 0.0181 0.0091 'International Tables Vol C Tables 4.2.6.8 and 6.1.1.4'
H H 0.0000 0.0000 'International Tables Vol C Tables 4.2.6.8 and 6.1.1.4'
N N 0.0311 0.0180 'International Tables Vol C Tables 4.2.6.8 and 6.1.1.4'
O O 0.0492 0.0322 'International Tables Vol C Tables 4.2.6.8 and 6.1.1.4'
P P 0.2955 0.4335 'International Tables Vol C Tables 4.2.6.8 and 6.1.1.4'
S S 0.3331 0.5567 'International Tables Vol C Tables 4.2.6.8 and 6.1.1.4'

loop_
_geom_angle_atom_site_label_1
_geom_angle_atom_site_label_2
_geom_angle_atom_site_label_3
_geom_angle
_geom_angle_publ_flag
N1 C1 N2 112.7(2) yes
N1 C1 S1 123.7(2) yes
N2 C1 S1 123.5(2) yes
C1 N1 C11 124.6(2) no
C1 N1 H1 112(2) no
C11 N1 H1 119(2) no
C1 N2 C2 124.2(3) yes
C1 N2 H2 117(2) no
C2 N2 H2 118(2) no
N2 C2 C41 114.5(2) no
N2 C2 P1 105.27(19) no
C41 C2 P1 116.62(17) no
N2 C2 H201 106.6 no
C41 C2 H201 106.6 no
P1 C2 H201 106.6 no
C46 C41 C42 118.0(3) no
C46 C41 C2 122.4(3) no
C42 C41 C2 119.5(3) no
C43 C42 C41 121.5(3) no
C43 C42 H42 119.3 no
C41 C42 H42 119.3 no
C44 C43 C42 120.1(3) no
C44 C43 H43 120.0 no
C42 C43 H43 120.0 no
C45 C44 C43 119.6(3) no
C45 C44 H44 120.2 no
C43 C44 H44 120.2 no
C44 C45 C46 120.1(3) no
C44 C45 H45 119.9 no
C46 C45 H45 119.9 no
C41 C46 C45 120.7(3) no
C41 C46 H46 119.6 no
C45 C46 H46 119.6 no
O1 P1 O3 114.26(11) yes
O1 P1 O2 116.08(11) yes
O3 P1 O2 103.52(11) yes
O1 P1 C2 114.70(12) yes
O3 P1 C2 103.79(12) yes
O2 P1 C2 102.91(11) yes
C21 O2 P1 121.86(17) no
C31 O3 P1 127.39(17) no
C16 C11 C12 120.9(3) no
C16 C11 N1 120.9(3) no
C12 C11 N1 118.2(3) no
C11 C12 C13 118.7(4) no
C11 C12 H12 120.6 no
C13 C12 H12 120.6 no
C14 C13 C12 120.8(4) no
C14 C13 H13 119.6 no
C12 C13 H13 119.6 no
C15 C14 C13 120.1(4) no
C15 C14 H14 119.9 no
C13 C14 H14 119.9 no
C14 C15 C16 120.0(4) no
C14 C15 H15 120.0 no
C16 C15 H15 120.0 no
C11 C16 C15 119.5(3) no
C11 C16 H16 120.2 no
C15 C16 H16 120.2 no
C22 C21 C26 121.9(3) no
C22 C21 O2 118.2(3) no
C26 C21 O2 119.8(3) no
C21 C22 C23 118.7(3) no
C21 C22 H22 120.6 no
C23 C22 H22 120.6 no
C24 C23 C22 119.9(3) no
C24 C23 H23 120.0 no
C22 C23 H23 120.0 no
C25 C24 C23 120.5(4) no
C25 C24 H24 119.8 no
C23 C24 H24 119.8 no
C24 C25 C26 120.7(4) no
C24 C25 H25 119.7 no
C26 C25 H25 119.7 no
C21 C26 C25 118.3(3) no
C21 C26 H26 120.8 no
C25 C26 H26 120.8 no
C36 C31 C32 121.1(3) no
C36 C31 O3 120.0(2) no
C32 C31 O3 118.6(2) no
C31 C32 C33 119.1(3) no
C31 C32 H32 120.5 no
C33 C32 H32 120.5 no
C34 C33 C32 121.2(3) no
C34 C33 H33 119.4 no
C32 C33 H33 119.4 no
C33 C34 C35 118.6(3) no
C33 C34 H34 120.7 no
C35 C34 H34 120.7 no
C34 C35 C36 121.3(3) no
C34 C35 H35 119.3 no
C36 C35 H35 119.3 no
C31 C36 C35 118.8(3) no
C31 C36 H36 120.6 no
C35 C36 H36 120.6 no

loop_
_geom_bond_atom_site_label_1
_geom_bond_atom_site_label_2
_geom_bond_distance
_geom_bond_publ_flag
S1 C1 1.662(3) yes
C1 N1 1.349(3) yes
C1 N2 1.352(3) yes
N1 C11 1.429(3) no
N1 H1 0.86(2) no
N2 C2 1.456(3) yes
N2 H2 0.84(2) no
C2 C41 1.522(3) no
C2 P1 1.806(3) yes
C2 H201 0.9800 no
C41 C46 1.367(4) no
C41 C42 1.380(4) no
C42 C43 1.369(4) no
C42 H42 0.9300 no
C43 C44 1.365(4) no
C43 H43 0.9300 no
C44 C45 1.363(4) no
C44 H44 0.9300 no
C45 C46 1.391(4) no
C45 H45 0.9300 no
C46 H46 0.9300 no
P1 O1 1.4677(19) yes
P1 O3 1.5680(19) yes
P1 O2 1.5757(18) yes
O2 C21 1.410(3) no
O3 C31 1.397(3) no
C11 C16 1.365(4) no
C11 C12 1.373(4) no
C12 C13 1.383(4) no
C12 H12 0.9300 no
C13 C14 1.362(5) no
C13 H13 0.9300 no
C14 C15 1.361(5) no
C14 H14 0.9300 no
C15 C16 1.387(4) no
C15 H15 0.9300 no
C16 H16 0.9300 no
C21 C22 1.365(4) no
C21 C26 1.370(4) no
C22 C23 1.386(4) no
C22 H22 0.9300 no
C23 C24 1.369(5) no
C23 H23 0.9300 no
C24 C25 1.356(5) no
C24 H24 0.9300 no
C25 C26 1.382(4) no
C25 H25 0.9300 no
C26 H26 0.9300 no
C31 C36 1.377(4) no
C31 C32 1.377(4) no
C32 C33 1.382(4) no
C32 H32 0.9300 no
C33 C34 1.378(4) no
C33 H33 0.9300 no
C34 C35 1.380(5) no
C34 H34 0.9300 no
C35 C36 1.383(4) no
C35 H35 0.9300 no
C36 H36 0.9300 no

loop_
_geom_hbond_atom_site_label_D
_geom_hbond_atom_site_label_H
_geom_hbond_atom_site_label_A
_geom_hbond_site_symmetry_A
_geom_hbond_distance_DH
_geom_hbond_distance_HA
_geom_hbond_distance_DA
_geom_hbond_angle_DHA
_geom_hbond_publ_flag
N1 H1 O1 2_555 0.86(2) 1.98(2) 2.836(3) 170(3) yes
N2 H2 O1 2_555 0.84(2) 2.27(3) 3.033(3) 151(3) yes

loop_
_geom_torsion_atom_site_label_1
_geom_torsion_atom_site_label_2
_geom_torsion_atom_site_label_3
_geom_torsion_atom_site_label_4
_geom_torsion
N2 C1 N1 C11 169.3(3)
S1 C1 N1 C11 -10.3(4)
N1 C1 N2 C2 -172.7(3)
S1 C1 N2 C2 6.9(4)
C1 N2 C2 C41 -111.4(3)
C1 N2 C2 P1 119.1(3)
N2 C2 C41 C46 -20.0(4)
P1 C2 C41 C46 103.6(3)
N2 C2 C41 C42 157.3(3)
P1 C2 C41 C42 -79.2(3)
C46 C41 C42 C43 0.2(5)
C2 C41 C42 C43 -177.1(3)
C41 C42 C43 C44 -0.1(5)
C42 C43 C44 C45 0.3(6)
C43 C44 C45 C46 -0.7(6)
C42 C41 C46 C45 -0.6(5)
C2 C41 C46 C45 176.7(3)
C44 C45 C46 C41 0.8(6)
N2 C2 P1 O1 45.4(2)
C41 C2 P1 O1 -82.7(2)
N2 C2 P1 O3 -79.93(19)
C41 C2 P1 O3 151.9(2)
N2 C2 P1 O2 172.42(17)
C41 C2 P1 O2 44.3(2)
O1 P1 O2 C21 -49.5(3)
O3 P1 O2 C21 76.6(2)
C2 P1 O2 C21 -175.6(2)
O1 P1 O3 C31 -9.7(3)
O2 P1 O3 C31 -136.8(2)
C2 P1 O3 C31 116.0(2)
C1 N1 C11 C16 76.1(4)
C1 N1 C11 C12 -106.3(3)
C16 C11 C12 C13 0.0(5)
N1 C11 C12 C13 -177.5(3)
C11 C12 C13 C14 0.0(6)
C12 C13 C14 C15 -0.4(7)
C13 C14 C15 C16 0.7(6)
C12 C11 C16 C15 0.2(5)
N1 C11 C16 C15 177.8(3)
C14 C15 C16 C11 -0.6(6)
P1 O2 C21 C22 92.8(3)
P1 O2 C21 C26 -90.3(3)
C26 C21 C22 C23 -1.0(5)
O2 C21 C22 C23 175.8(3)
C21 C22 C23 C24 0.2(6)
C22 C23 C24 C25 0.3(6)
C23 C24 C25 C26 -0.1(6)
C22 C21 C26 C25 1.2(5)
O2 C21 C26 C25 -175.5(3)
C24 C25 C26 C21 -0.6(5)
P1 O3 C31 C36 -81.4(3)
P1 O3 C31 C32 104.7(3)
C36 C31 C32 C33 -0.1(5)
O3 C31 C32 C33 173.7(3)
C31 C32 C33 C34 0.1(5)
C32 C33 C34 C35 -0.3(6)
C33 C34 C35 C36 0.3(6)
C32 C31 C36 C35 0.1(5)
O3 C31 C36 C35 -173.6(3)
C34 C35 C36 C31 -0.3(6)

loop_
_cod_related_entry_id
_cod_related_entry_database
_cod_related_entry_code
1 ChemSpider 10454737
